data_7225662
loop_
_publ_author_name
'Jagadeesan, Ramesh'
'Sujatha, Subramaniam'
'Arunkumar, Chellaiah'

_publ_section_title
;
 Synthesis, Structure, Electrochemical, DNA Interaction and Antimicrobial
 Studies of Fluorinated Trans-Dicationic Pyridinium Porphyrins
;
_journal_name_full 'RSC Adv.'
_journal_paper_doi 10.1039/C6RA09148B
_journal_year 2016
_chemical_formula_sum 'C48 H30 F16 N6 O8 S2 Zn'
_chemical_formula_weight 1252.27
_chemical_name_systematic
;
 ?
;
_space_group_crystal_system monoclinic
_space_group_IT_number 14
_space_group_name_Hall '-P 2yn'
_space_group_name_H-M_alt 'P 1 21/n 1'
_symmetry_space_group_name_Hall '-P 2yn'
_symmetry_space_group_name_H-M 'P 1 21/n 1'
_atom_sites_solution_hydrogens geom
_audit_creation_method SHELXL-2012
_audit_update_record
;
2016-05-02 deposited with the CCDC.
2016-06-22 downloaded from the CCDC.
;
_cell_angle_alpha 90
_cell_angle_beta 100.7510(10)
_cell_angle_gamma 90
_cell_formula_units_Z 2
_cell_length_a 9.1236(4)
_cell_length_b 14.0611(7)
_cell_length_c 19.6345(10)
_cell_measurement_reflns_used 9910
_cell_measurement_temperature 296(2)
_cell_measurement_theta_max 25.9
_cell_measurement_theta_min 2.6
_cell_volume 2474.7(2)
_computing_cell_refinement 'APEX2/SAINT (Bruker, 2004)'
_computing_data_collection 'APEX2 (Bruker, 2004)'
_computing_data_reduction 'SAINT/XPREP (Bruker, 2004)'
_computing_molecular_graphics 'ORTEP3 (Farrugia, 1997) and Mercury (Bruno et al., 2002)'
_computing_publication_material 'SHELXL-97 (Sheldrick, 2008)'
_computing_structure_refinement 'SHELXL-2012 (Sheldrick, 2012)'
_computing_structure_solution 'SIR92 (Altornare et al., 1993)'
_diffrn_ambient_temperature 296(2)
_diffrn_measured_fraction_theta_full 1.000
_diffrn_measured_fraction_theta_max 0.992
_diffrn_measurement_device_type 'Bruker axs kappa apex2 CCD Diffractometer'
_diffrn_measurement_method '\w and \f scan'
_diffrn_radiation_type MoK\a
_diffrn_radiation_wavelength 0.71073
_diffrn_reflns_av_R_equivalents 0.0387
_diffrn_reflns_av_unetI/netI 0.0276
_diffrn_reflns_Laue_measured_fraction_full 1.000
_diffrn_reflns_Laue_measured_fraction_max 0.992
_diffrn_reflns_limit_h_max 11
_diffrn_reflns_limit_h_min -12
_diffrn_reflns_limit_k_max 18
_diffrn_reflns_limit_k_min -18
_diffrn_reflns_limit_l_max 26
_diffrn_reflns_limit_l_min -26
_diffrn_reflns_number 51157
_diffrn_reflns_point_group_measured_fraction_full 1.000
_diffrn_reflns_point_group_measured_fraction_max 0.992
_diffrn_reflns_theta_full 25.242
_diffrn_reflns_theta_max 28.308
_diffrn_reflns_theta_min 2.112
_exptl_absorpt_coefficient_mu 0.703
_exptl_absorpt_correction_T_max 0.746
_exptl_absorpt_correction_T_min 0.693
_exptl_absorpt_correction_type multi-scan
_exptl_absorpt_process_details 'SADABS (Bruker, 1999)'
_exptl_crystal_colour red
_exptl_crystal_density_diffrn 1.681
_exptl_crystal_description block
_exptl_crystal_F_000 1260
_exptl_crystal_size_max 0.400
_exptl_crystal_size_mid 0.350
_exptl_crystal_size_min 0.350
_refine_diff_density_max 1.023
_refine_diff_density_min -1.517
_refine_diff_density_rms 0.077
_refine_ls_extinction_method none
_refine_ls_goodness_of_fit_ref 1.028
_refine_ls_hydrogen_treatment constr
_refine_ls_matrix_type full
_refine_ls_number_parameters 364
_refine_ls_number_reflns 6110
_refine_ls_number_restraints 0
_refine_ls_restrained_S_all 1.028
_refine_ls_R_factor_all 0.0841
_refine_ls_R_factor_gt 0.0547
_refine_ls_shift/su_max 0.000
_refine_ls_shift/su_mean 0.000
_refine_ls_structure_factor_coef Fsqd
_refine_ls_weighting_details
;
 w=1/[\s^2^(Fo^2^)+(0.0686P)^2^+4.0353P]
 where P=(Fo^2^+2Fc^2^)/3
;
_refine_ls_weighting_scheme calc
_refine_ls_wR_factor_gt 0.1371
_refine_ls_wR_factor_ref 0.1587
_reflns_Friedel_coverage 0.000
_reflns_number_gt 4381
_reflns_number_total 6110
_reflns_threshold_expression 'I > 2\s(I)'
_cod_data_source_file c6ra09148b2.cif
_cod_data_source_block pn164
_cod_database_code 7225662
_shelx_space_group_comment
;
The symmetry employed for this shelxl refinement is uniquely defined
by the following loop, which should always be used as a source of
symmetry information in preference to the above space-group names.
They are only intended as comments.
;
_shelx_estimated_absorpt_t_min 0.766
_shelx_estimated_absorpt_t_max 0.791
_shelxl_version_number 2012-9

loop_
_space_group_symop_operation_xyz
'x, y, z'
'-x+1/2, y+1/2, -z+1/2'
'-x, -y, -z'
'x-1/2, -y-1/2, z-1/2'

loop_
_atom_site_label
_atom_site_type_symbol
_atom_site_fract_x
_atom_site_fract_y
_atom_site_fract_z
_atom_site_U_iso_or_equiv
_atom_site_adp_type
_atom_site_occupancy
_atom_site_site_symmetry_order
_atom_site_calc_flag
_atom_site_refinement_flags_posn
_atom_site_refinement_flags_adp
_atom_site_refinement_flags_occupancy
C1 C 0.5088(3) -0.21568(19) 0.01812(15) 0.0293(6) Uani 1 1 d . . .
C2 C 0.5955(4) -0.2982(2) 0.00854(17) 0.0378(7) Uani 1 1 d . . .
H2 H 0.5818 -0.3596 0.0238 0.045 Uiso 1 1 calc R U .
C3 C 0.7003(4) -0.2695(2) -0.02678(18) 0.0404(8) Uani 1 1 d . . .
H3 H 0.7730 -0.3075 -0.0404 0.048 Uiso 1 1 calc R U .
C4 C 0.6792(3) -0.16909(19) -0.03962(15) 0.0293(6) Uani 1 1 d . . .
C5 C 0.7716(3) -0.1107(2) -0.07173(15) 0.0296(6) Uani 1 1 d . . .
C6 C 0.7615(3) -0.01140(19) -0.07903(15) 0.0283(6) Uani 1 1 d . . .
C7 C 0.8439(4) 0.0460(2) -0.11949(17) 0.0360(7) Uani 1 1 d . . .
H7 H 0.9162 0.0246 -0.1435 0.043 Uiso 1 1 calc R U .
C8 C 0.7969(4) 0.1365(2) -0.11609(17) 0.0368(7) Uani 1 1 d . . .
H8 H 0.8300 0.1894 -0.1373 0.044 Uiso 1 1 calc R U .
C9 C 0.6849(3) 0.13512(19) -0.07286(14) 0.0282(6) Uani 1 1 d . . .
C10 C 0.6060(3) 0.21458(19) -0.05699(14) 0.0288(6) Uani 1 1 d . . .
C11 C 0.8923(3) -0.15976(19) -0.10000(14) 0.0291(6) Uani 1 1 d . . .
C12 C 0.8610(4) -0.2352(2) -0.14653(16) 0.0348(6) Uani 1 1 d . . .
H12 H 0.7625 -0.2530 -0.1629 0.042 Uiso 1 1 calc R U .
C13 C 0.9741(4) -0.2831(2) -0.16814(17) 0.0375(7) Uani 1 1 d . . .
H13 H 0.9520 -0.3345 -0.1981 0.045 Uiso 1 1 calc R U .
C14 C 1.1501(4) -0.1830(2) -0.10389(17) 0.0388(7) Uani 1 1 d . . .
H14 H 1.2491 -0.1644 -0.0905 0.047 Uiso 1 1 calc R U .
C15 C 1.0404(3) -0.1343(2) -0.07956(16) 0.0358(7) Uani 1 1 d . . .
H15 H 1.0657 -0.0838 -0.0491 0.043 Uiso 1 1 calc R U .
C16 C 1.2377(4) -0.3104(3) -0.1702(2) 0.0571(10) Uani 1 1 d . . .
H16A H 1.3101 -0.3294 -0.1305 0.086 Uiso 1 1 calc R U .
H16B H 1.2845 -0.2704 -0.1995 0.086 Uiso 1 1 calc R U .
H16C H 1.1975 -0.3657 -0.1956 0.086 Uiso 1 1 calc R U .
C17 C 0.6357(3) 0.30748(19) -0.08906(15) 0.0306(6) Uani 1 1 d . . .
C18 C 0.5615(4) 0.3312(2) -0.15460(16) 0.0359(7) Uani 1 1 d . . .
C19 C 0.5772(4) 0.4181(3) -0.18425(18) 0.0452(8) Uani 1 1 d . . .
C20 C 0.6717(4) 0.4840(2) -0.1483(2) 0.0469(9) Uani 1 1 d . . .
C21 C 0.7500(4) 0.4627(2) -0.0840(2) 0.0465(8) Uani 1 1 d . . .
C22 C 0.7318(4) 0.3753(2) -0.05537(18) 0.0408(7) Uani 1 1 d . . .
C23 C 0.2591(5) 0.0759(3) -0.1391(2) 0.0687(12) Uani 1 1 d . . .
H23A H 0.2033 0.1041 -0.1074 0.103 Uiso 1 1 calc R U .
H23B H 0.1919 0.0559 -0.1802 0.103 Uiso 1 1 calc R U .
H23C H 0.3279 0.1218 -0.1511 0.103 Uiso 1 1 calc R U .
C24 C 0.6137(7) 0.1181(5) 0.3355(3) 0.0895(17) Uani 1 1 d . . .
N1 N 0.5606(3) -0.13875(16) -0.01222(12) 0.0281(5) Uani 1 1 d . . .
N2 N 0.6660(3) 0.04441(16) -0.05138(12) 0.0278(5) Uani 1 1 d . . .
N3 N 1.1159(3) -0.25723(18) -0.14685(14) 0.0364(6) Uani 1 1 d . . .
O1 O 0.3386(3) -0.00339(18) -0.10748(13) 0.0501(6) Uani 1 1 d . . .
H1 H 0.3820 -0.0295 -0.1354 0.075 Uiso 1 1 calc R U .
O2 O 0.3587(5) 0.1348(5) 0.2621(2) 0.138(2) Uani 1 1 d . . .
O3 O 0.5628(5) 0.1235(3) 0.20334(18) 0.0929(12) Uani 1 1 d . . .
O4 O 0.4874(6) -0.0119(3) 0.2580(3) 0.143(2) Uani 1 1 d . . .
F1 F 0.4683(3) 0.26787(15) -0.19059(11) 0.0561(6) Uani 1 1 d . . .
F2 F 0.5018(3) 0.43743(19) -0.24776(12) 0.0738(8) Uani 1 1 d . . .
F3 F 0.6867(3) 0.56881(15) -0.17698(15) 0.0769(8) Uani 1 1 d . . .
F4 F 0.8455(3) 0.52606(16) -0.04969(16) 0.0779(8) Uani 1 1 d . . .
F5 F 0.8097(3) 0.35710(16) 0.00825(12) 0.0689(7) Uani 1 1 d . . .
F6 F 0.6449(7) 0.2101(4) 0.3389(3) 0.168(2) Uani 1 1 d . . .
F7 F 0.7451(4) 0.0775(4) 0.3394(2) 0.1416(17) Uani 1 1 d . . .
F8 F 0.5632(5) 0.0969(5) 0.38857(19) 0.197(3) Uani 1 1 d . . .
S1 S 0.49107(13) 0.08772(9) 0.25575(6) 0.0627(3) Uiso 1 1 d . . .
Zn1 Zn 0.5000 0.0000 0.0000 0.03044(15) Uani 1 2 d S . P

loop_
_atom_site_aniso_label
_atom_site_aniso_U_11
_atom_site_aniso_U_22
_atom_site_aniso_U_33
_atom_site_aniso_U_23
_atom_site_aniso_U_13
_atom_site_aniso_U_12
C1 0.0389(16) 0.0198(12) 0.0304(14) -0.0005(10) 0.0097(12) -0.0006(11)
C2 0.055(2) 0.0188(13) 0.0439(18) 0.0051(12) 0.0209(15) 0.0059(13)
C3 0.054(2) 0.0225(14) 0.0496(19) 0.0041(13) 0.0238(16) 0.0077(13)
C4 0.0386(15) 0.0212(13) 0.0303(14) -0.0001(11) 0.0118(12) 0.0008(11)
C5 0.0343(15) 0.0265(13) 0.0291(14) -0.0019(11) 0.0088(12) 0.0011(11)
C6 0.0331(14) 0.0233(13) 0.0298(14) -0.0029(10) 0.0091(11) -0.0024(11)
C7 0.0415(17) 0.0287(15) 0.0420(17) 0.0009(13) 0.0193(14) -0.0018(13)
C8 0.0449(18) 0.0268(14) 0.0441(18) 0.0017(13) 0.0217(14) -0.0041(13)
C9 0.0349(15) 0.0215(12) 0.0296(14) 0.0004(11) 0.0097(11) -0.0035(11)
C10 0.0384(16) 0.0200(12) 0.0280(14) 0.0011(10) 0.0066(12) -0.0022(11)
C11 0.0359(15) 0.0240(13) 0.0285(14) 0.0011(11) 0.0092(11) 0.0014(11)
C12 0.0370(16) 0.0302(15) 0.0381(16) -0.0045(12) 0.0095(13) -0.0034(12)
C13 0.0466(18) 0.0293(15) 0.0394(17) -0.0040(12) 0.0154(14) 0.0002(13)
C14 0.0347(16) 0.0358(16) 0.0458(18) 0.0000(14) 0.0073(14) -0.0016(13)
C15 0.0388(16) 0.0309(15) 0.0364(16) -0.0055(12) 0.0039(13) -0.0008(12)
C16 0.053(2) 0.053(2) 0.071(3) -0.0014(19) 0.028(2) 0.0177(18)
C17 0.0396(16) 0.0200(12) 0.0356(15) 0.0001(11) 0.0154(12) -0.0005(11)
C18 0.0433(17) 0.0292(15) 0.0372(16) 0.0027(12) 0.0124(13) -0.0071(13)
C19 0.055(2) 0.0406(18) 0.0423(19) 0.0154(15) 0.0156(16) 0.0021(15)
C20 0.058(2) 0.0221(15) 0.066(2) 0.0103(14) 0.0258(18) -0.0009(14)
C21 0.054(2) 0.0205(14) 0.065(2) -0.0026(15) 0.0127(18) -0.0080(14)
C22 0.0497(19) 0.0271(15) 0.0452(19) -0.0007(13) 0.0078(15) -0.0022(13)
C23 0.071(3) 0.061(3) 0.064(3) 0.006(2) -0.013(2) -0.009(2)
C24 0.073(4) 0.119(5) 0.078(4) 0.002(3) 0.018(3) -0.016(3)
N1 0.0388(13) 0.0197(10) 0.0283(12) 0.0002(9) 0.0126(10) -0.0024(10)
N2 0.0360(13) 0.0191(11) 0.0303(12) -0.0023(9) 0.0114(10) -0.0002(9)
N3 0.0385(14) 0.0320(13) 0.0419(15) 0.0035(11) 0.0161(12) 0.0066(11)
O1 0.0603(16) 0.0493(14) 0.0409(13) -0.0024(11) 0.0098(11) -0.0057(12)
O2 0.076(3) 0.234(6) 0.106(3) 0.057(4) 0.025(2) 0.055(3)
O3 0.130(3) 0.092(3) 0.066(2) -0.0077(19) 0.044(2) -0.033(2)
O4 0.161(5) 0.066(3) 0.175(5) 0.030(3) -0.042(4) -0.041(3)
F1 0.0738(14) 0.0487(12) 0.0414(11) 0.0031(9) -0.0008(10) -0.0221(11)
F2 0.0961(19) 0.0702(17) 0.0512(14) 0.0317(12) 0.0036(13) -0.0058(14)
F3 0.1010(19) 0.0314(11) 0.103(2) 0.0264(12) 0.0307(16) -0.0099(12)
F4 0.0865(18) 0.0316(11) 0.108(2) -0.0064(12) -0.0004(15) -0.0246(12)
F5 0.0903(17) 0.0449(12) 0.0584(14) 0.0035(11) -0.0196(13) -0.0162(12)
F6 0.234(6) 0.125(4) 0.139(4) -0.053(3) 0.026(4) -0.057(4)
F7 0.062(2) 0.199(5) 0.152(4) -0.011(3) -0.011(2) -0.007(2)
F8 0.121(3) 0.407(9) 0.061(2) 0.031(4) 0.015(2) -0.079(4)
Zn1 0.0388(3) 0.0183(2) 0.0377(3) 0.00009(19) 0.0164(2) -0.00047(19)

loop_
_atom_type_symbol
_atom_type_description
_atom_type_scat_dispersion_real
_atom_type_scat_dispersion_imag
_atom_type_scat_source
C C 0.0033 0.0016 'International Tables Vol C Tables 4.2.6.8 and 6.1.1.4'
H H 0.0000 0.0000 'International Tables Vol C Tables 4.2.6.8 and 6.1.1.4'
N N 0.0061 0.0033 'International Tables Vol C Tables 4.2.6.8 and 6.1.1.4'
O O 0.0106 0.0060 'International Tables Vol C Tables 4.2.6.8 and 6.1.1.4'
F F 0.0171 0.0103 'International Tables Vol C Tables 4.2.6.8 and 6.1.1.4'
S S 0.1246 0.1234 'International Tables Vol C Tables 4.2.6.8 and 6.1.1.4'
Zn Zn 0.2839 1.4301 'International Tables Vol C Tables 4.2.6.8 and 6.1.1.4'

loop_
_geom_angle_atom_site_label_1
_geom_angle_atom_site_label_2
_geom_angle_atom_site_label_3
_geom_angle
_geom_angle_site_symmetry_1
_geom_angle_site_symmetry_3
N1 C1 C10 125.7(3) . 3_655
N1 C1 C2 109.9(2) . .
C10 C1 C2 124.3(3) 3_655 .
C3 C2 C1 106.7(3) . .
C3 C2 H2 126.7 . .
C1 C2 H2 126.7 . .
C2 C3 C4 107.5(3) . .
C2 C3 H3 126.3 . .
C4 C3 H3 126.3 . .
N1 C4 C5 125.4(2) . .
N1 C4 C3 109.1(2) . .
C5 C4 C3 125.4(3) . .
C6 C5 C4 126.3(3) . .
C6 C5 C11 117.5(3) . .
C4 C5 C11 116.2(2) . .
N2 C6 C5 124.6(3) . .
N2 C6 C7 109.7(2) . .
C5 C6 C7 125.6(3) . .
C8 C7 C6 107.3(3) . .
C8 C7 H7 126.3 . .
C6 C7 H7 126.3 . .
C7 C8 C9 106.4(3) . .
C7 C8 H8 126.8 . .
C9 C8 H8 126.8 . .
N2 C9 C10 125.4(2) . .
N2 C9 C8 109.8(2) . .
C10 C9 C8 124.8(3) . .
C9 C10 C1 126.7(3) . 3_655
C9 C10 C17 117.6(2) . .
C1 C10 C17 115.5(2) 3_655 .
C15 C11 C12 117.1(3) . .
C15 C11 C5 121.4(3) . .
C12 C11 C5 121.4(3) . .
C13 C12 C11 120.3(3) . .
C13 C12 H12 119.8 . .
C11 C12 H12 119.8 . .
N3 C13 C12 120.9(3) . .
N3 C13 H13 119.5 . .
C12 C13 H13 119.5 . .
N3 C14 C15 120.6(3) . .
N3 C14 H14 119.7 . .
C15 C14 H14 119.7 . .
C14 C15 C11 120.5(3) . .
C14 C15 H15 119.7 . .
C11 C15 H15 119.7 . .
N3 C16 H16A 109.5 . .
N3 C16 H16B 109.5 . .
H16A C16 H16B 109.5 . .
N3 C16 H16C 109.5 . .
H16A C16 H16C 109.5 . .
H16B C16 H16C 109.5 . .
C22 C17 C18 116.0(3) . .
C22 C17 C10 123.4(3) . .
C18 C17 C10 120.5(3) . .
F1 C18 C19 118.3(3) . .
F1 C18 C17 119.0(3) . .
C19 C18 C17 122.6(3) . .
F2 C19 C20 120.6(3) . .
F2 C19 C18 120.1(3) . .
C20 C19 C18 119.3(3) . .
F3 C20 C21 120.6(3) . .
F3 C20 C19 119.3(4) . .
C21 C20 C19 120.1(3) . .
F4 C21 C20 120.0(3) . .
F4 C21 C22 120.5(3) . .
C20 C21 C22 119.5(3) . .
F5 C22 C21 117.9(3) . .
F5 C22 C17 119.6(3) . .
C21 C22 C17 122.5(3) . .
O1 C23 H23A 109.5 . .
O1 C23 H23B 109.5 . .
H23A C23 H23B 109.5 . .
O1 C23 H23C 109.5 . .
H23A C23 H23C 109.5 . .
H23B C23 H23C 109.5 . .
F8 C24 F7 108.7(6) . .
F8 C24 F6 107.4(7) . .
F7 C24 F6 103.6(5) . .
F8 C24 S1 113.7(4) . .
F7 C24 S1 111.1(5) . .
F6 C24 S1 111.7(5) . .
C1 N1 C4 106.9(2) . .
C1 N1 Zn1 125.49(19) . .
C4 N1 Zn1 126.43(18) . .
C6 N2 C9 106.8(2) . .
C6 N2 Zn1 127.11(18) . .
C9 N2 Zn1 125.45(18) . .
C13 N3 C14 120.5(3) . .
C13 N3 C16 120.4(3) . .
C14 N3 C16 119.2(3) . .
C23 O1 Zn1 124.5(2) . .
C23 O1 H1 109.5 . .
Zn1 O1 H1 108.1 . .
O4 S1 O2 116.3(4) . .
O4 S1 O3 113.3(3) . .
O2 S1 O3 114.9(3) . .
O4 S1 C24 103.0(3) . .
O2 S1 C24 102.5(3) . .
O3 S1 C24 104.6(3) . .
N1 Zn1 N1 180.00(13) 3_655 .
N1 Zn1 N2 89.56(9) 3_655 3_655
N1 Zn1 N2 90.44(9) . 3_655
N1 Zn1 N2 90.44(9) 3_655 .
N1 Zn1 N2 89.56(9) . .
N2 Zn1 N2 180.00(7) 3_655 .
N1 Zn1 O1 90.75(9) 3_655 3_655
N1 Zn1 O1 89.25(9) . 3_655
N2 Zn1 O1 87.76(9) 3_655 3_655
N2 Zn1 O1 92.24(9) . 3_655
N1 Zn1 O1 89.25(9) 3_655 .
N1 Zn1 O1 90.75(9) . .
N2 Zn1 O1 92.24(9) 3_655 .
N2 Zn1 O1 87.76(9) . .
O1 Zn1 O1 180.0 3_655 .

loop_
_geom_bond_atom_site_label_1
_geom_bond_atom_site_label_2
_geom_bond_distance
_geom_bond_site_symmetry_2
C1 N1 1.361(3) .
C1 C10 1.407(4) 3_655
C1 C2 1.437(4) .
C2 C3 1.343(4) .
C2 H2 0.9300 .
C3 C4 1.441(4) .
C3 H3 0.9300 .
C4 N1 1.364(4) .
C4 C5 1.408(4) .
C5 C6 1.405(4) .
C5 C11 1.491(4) .
C6 N2 1.359(4) .
C6 C7 1.439(4) .
C7 C8 1.349(4) .
C7 H7 0.9300 .
C8 C9 1.445(4) .
C8 H8 0.9300 .
C9 N2 1.364(3) .
C9 C10 1.395(4) .
C10 C1 1.407(4) 3_655
C10 C17 1.497(4) .
C11 C15 1.383(4) .
C11 C12 1.395(4) .
C12 C13 1.364(4) .
C12 H12 0.9300 .
C13 N3 1.334(4) .
C13 H13 0.9300 .
C14 N3 1.342(4) .
C14 C15 1.369(4) .
C14 H14 0.9300 .
C15 H15 0.9300 .
C16 N3 1.481(4) .
C16 H16A 0.9600 .
C16 H16B 0.9600 .
C16 H16C 0.9600 .
C17 C22 1.378(4) .
C17 C18 1.378(4) .
C18 F1 1.338(4) .
C18 C19 1.373(4) .
C19 F2 1.335(4) .
C19 C20 1.369(5) .
C20 F3 1.337(4) .
C20 C21 1.362(6) .
C21 F4 1.337(4) .
C21 C22 1.375(5) .
C22 F5 1.342(4) .
C23 O1 1.410(5) .
C23 H23A 0.9600 .
C23 H23B 0.9600 .
C23 H23C 0.9600 .
C24 F8 1.252(6) .
C24 F7 1.317(7) .
C24 F6 1.323(8) .
C24 S1 1.797(6) .
N1 Zn1 2.054(2) .
N2 Zn1 2.067(2) .
O1 Zn1 2.338(3) .
O1 H1 0.8200 .
O2 S1 1.403(4) .
O3 S1 1.411(3) .
O4 S1 1.402(4) .
Zn1 N1 2.054(2) 3_655
Zn1 N2 2.067(2) 3_655
Zn1 O1 2.338(3) 3_655

loop_
_geom_hbond_atom_site_label_D
_geom_hbond_atom_site_label_H
_geom_hbond_atom_site_label_A
_geom_hbond_distance_DH
_geom_hbond_distance_HA
_geom_hbond_distance_DA
_geom_hbond_angle_DHA
_geom_hbond_site_symmetry_A
C3 H3 F4 0.93 2.45 3.232(4) 142.0 1_545
C12 H12 F3 0.93 2.60 3.182(4) 121.1 1_545
C13 H13 O4 0.93 2.37 3.240(5) 155.5 4_655
C14 H14 O1 0.93 2.45 3.063(4) 123.5 1_655
C16 H16B O3 0.96 2.50 3.329(6) 144.6 3_755
C16 H16C O4 0.96 2.61 3.500(7) 154.3 4_655
C23 H23C F1 0.96 2.61 3.560(5) 168.6 .
O1 H1 O3 0.82 2.01 2.799(5) 161.9 3_655
O1 H1 S1 0.82 2.94 3.739(3) 167.1 3_655

loop_
_geom_torsion_atom_site_label_1
_geom_torsion_atom_site_label_2
_geom_torsion_atom_site_label_3
_geom_torsion_atom_site_label_4
_geom_torsion
_geom_torsion_site_symmetry_1
_geom_torsion_site_symmetry_4
N1 C1 C2 C3 0.8(4) . .
C10 C1 C2 C3 -175.5(3) 3_655 .
C1 C2 C3 C4 -0.2(4) . .
C2 C3 C4 N1 -0.5(4) . .
C2 C3 C4 C5 176.1(3) . .
N1 C4 C5 C6 2.4(5) . .
C3 C4 C5 C6 -173.7(3) . .
N1 C4 C5 C11 -178.2(3) . .
C3 C4 C5 C11 5.8(4) . .
C4 C5 C6 N2 5.0(5) . .
C11 C5 C6 N2 -174.5(3) . .
C4 C5 C6 C7 -171.6(3) . .
C11 C5 C6 C7 8.9(4) . .
N2 C6 C7 C8 -0.2(4) . .
C5 C6 C7 C8 176.8(3) . .
C6 C7 C8 C9 0.3(4) . .
C7 C8 C9 N2 -0.3(4) . .
C7 C8 C9 C10 -178.9(3) . .
N2 C9 C10 C1 -1.9(5) . 3_655
C8 C9 C10 C1 176.6(3) . 3_655
N2 C9 C10 C17 -176.2(3) . .
C8 C9 C10 C17 2.2(4) . .
C6 C5 C11 C15 55.8(4) . .
C4 C5 C11 C15 -123.7(3) . .
C6 C5 C11 C12 -126.2(3) . .
C4 C5 C11 C12 54.2(4) . .
C15 C11 C12 C13 2.4(4) . .
C5 C11 C12 C13 -175.7(3) . .
C11 C12 C13 N3 -1.8(5) . .
N3 C14 C15 C11 -1.3(5) . .
C12 C11 C15 C14 -0.8(5) . .
C5 C11 C15 C14 177.2(3) . .
C9 C10 C17 C22 -97.6(4) . .
C1 C10 C17 C22 87.4(4) 3_655 .
C9 C10 C17 C18 85.0(4) . .
C1 C10 C17 C18 -90.0(3) 3_655 .
C22 C17 C18 F1 179.0(3) . .
C10 C17 C18 F1 -3.4(4) . .
C22 C17 C18 C19 -2.2(5) . .
C10 C17 C18 C19 175.4(3) . .
F1 C18 C19 F2 -0.8(5) . .
C17 C18 C19 F2 -179.6(3) . .
F1 C18 C19 C20 179.9(3) . .
C17 C18 C19 C20 1.0(5) . .
F2 C19 C20 F3 0.8(6) . .
C18 C19 C20 F3 -179.8(3) . .
F2 C19 C20 C21 -178.8(3) . .
C18 C19 C20 C21 0.6(6) . .
F3 C20 C21 F4 -1.6(6) . .
C19 C20 C21 F4 178.1(3) . .
F3 C20 C21 C22 179.5(3) . .
C19 C20 C21 C22 -0.9(6) . .
F4 C21 C22 F5 1.6(5) . .
C20 C21 C22 F5 -179.4(3) . .
F4 C21 C22 C17 -179.4(3) . .
C20 C21 C22 C17 -0.5(6) . .
C18 C17 C22 F5 -179.1(3) . .
C10 C17 C22 F5 3.4(5) . .
C18 C17 C22 C21 1.9(5) . .
C10 C17 C22 C21 -175.6(3) . .
C10 C1 N1 C4 175.1(3) 3_655 .
C2 C1 N1 C4 -1.2(3) . .
C10 C1 N1 Zn1 7.1(4) 3_655 .
C2 C1 N1 Zn1 -169.2(2) . .
C5 C4 N1 C1 -175.6(3) . .
C3 C4 N1 C1 1.0(3) . .
C5 C4 N1 Zn1 -7.7(4) . .
C3 C4 N1 Zn1 168.9(2) . .
C5 C6 N2 C9 -177.0(3) . .
C7 C6 N2 C9 0.0(3) . .
C5 C6 N2 Zn1 -6.0(4) . .
C7 C6 N2 Zn1 171.1(2) . .
C10 C9 N2 C6 178.8(3) . .
C8 C9 N2 C6 0.2(3) . .
C10 C9 N2 Zn1 7.6(4) . .
C8 C9 N2 Zn1 -171.1(2) . .
C12 C13 N3 C14 -0.4(5) . .
C12 C13 N3 C16 179.4(3) . .
C15 C14 N3 C13 2.0(5) . .
C15 C14 N3 C16 -177.8(3) . .
F8 C24 S1 O4 -65.5(7) . .
F7 C24 S1 O4 57.5(6) . .
F6 C24 S1 O4 172.7(5) . .
F8 C24 S1 O2 55.5(7) . .
F7 C24 S1 O2 178.6(5) . .
F6 C24 S1 O2 -66.3(5) . .
F8 C24 S1 O3 175.8(6) . .
F7 C24 S1 O3 -61.2(5) . .
F6 C24 S1 O3 54.0(5) . .
